data_1510977
loop_
_publ_author_name
'Nikelski, T.'
'Schleid, T.'

_publ_section_title
;
 Zwei Cer(III)-Chlorid-Oxoborate im Vergleich: Ce3 Cl3 (B O3)2 und Ce Cl
 (B O2)2
;
_journal_name_full 'Zeitschrift fuer Anorganische und Allgemeine Chemie'
_journal_page_first 2200
_journal_page_last 2205
_journal_paper_doi 10.1002/zaac.200300208
_journal_volume 629
_journal_year 2003
_chemical_formula_sum 'B2 Ce3 Cl3 O6'
_chemical_name_systematic 'Ce3 Cl3 (B O3)2'
_space_group_IT_number 176
_symmetry_space_group_name_Hall '-P 6c'
_symmetry_space_group_name_H-M 'P 63/m'
_cell_angle_alpha 90
_cell_angle_beta 90
_cell_angle_gamma 120
_cell_formula_units_Z 2
_cell_length_a 9.2008
_cell_length_b 9.2008
_cell_length_c 5.8079
_cell_volume 425.795
_citation_journal_id_ASTM ZAACAB
_cod_data_source_file boron_61.cif
_cod_data_source_block B2Ce3Cl3O6
_cod_original_cell_volume 425.7954
_cod_database_code 1510977

loop_
_symmetry_equiv_pos_as_xyz
x,y,z
x-y,x,z+1/2
-y,x-y,z
-x,-y,z+1/2
-x+y,-x,z
y,-x+y,z+1/2
-x,-y,-z
-x+y,-x,-z-1/2
y,-x+y,-z
x,y,-z-1/2
x-y,x,-z
-y,x-y,-z-1/2

loop_
_atom_site_label
_atom_site_type_symbol
_atom_site_fract_x
_atom_site_fract_y
_atom_site_fract_z
_atom_site_occupancy
_atom_site_U_iso_or_equiv
O1 O-2 0.5359 0.3651 0.0018 1 0.0
Ce1 Ce+3 0.38622 0.05095 0.25 1 0.0
B1 B+3 0.3333 0.6667 0.0143 1 0.0
Cl1 Cl-1 0.20297 0.2396 0.25 1 0.0
